data_4319462
loop_
_publ_author_name
'Chuan He'
'Stephen J. Lippard'

_publ_section_title
;
 Synthesis and Electrochemical Studies of Diiron Complexes of
 1,8-Naphthyridine-Based Dinucleating Ligands to Model Features of the
 Active Sites of Non-Heme Diiron Enzymes
;
_journal_name_full 'Inorganic Chemistry'
_journal_page_first 1414
_journal_page_last 1420
_journal_paper_doi 10.1021/ic000975k
_journal_volume 40
_journal_year 2001
_chemical_formula_sum 'C62 H62 F6 Mn2 N8 O10 S2'
_chemical_formula_weight 1367.20
_chemical_name_common '[Mn2(BPMAN)(PhCyCOO)2](OTf)2'
_chemical_name_systematic
; 
 ? 
;
_space_group_IT_number 2
_symmetry_cell_setting triclinic
_symmetry_space_group_name_Hall '-P 1'
_symmetry_space_group_name_H-M 'P -1'
_atom_sites_solution_hydrogens geom
_atom_sites_solution_primary direct
_atom_sites_solution_secondary difmap
_audit_creation_method SHELXL-97
_cell_angle_alpha 82.0690(10)
_cell_angle_beta 70.0740(10)
_cell_angle_gamma 64.6370(10)
_cell_formula_units_Z 2
_cell_length_a 13.5590(4)
_cell_length_b 14.6503(4)
_cell_length_c 18.3921(6)
_cell_measurement_temperature 188(2)
_cell_volume 3103.54(16)
_computing_structure_refinement 'SHELXL-97 (Sheldrick, 1997)'
_computing_structure_solution 'SHELXS-97 (Sheldrick, 1990)'
_diffrn_ambient_temperature 188(2)
_diffrn_measured_fraction_theta_full 0.992
_diffrn_measured_fraction_theta_max 0.992
_diffrn_radiation_monochromator graphite
_diffrn_radiation_source 'fine-focus sealed tube'
_diffrn_radiation_type MoK\a
_diffrn_radiation_wavelength 0.71073
_diffrn_reflns_av_R_equivalents 0.0358
_diffrn_reflns_av_sigmaI/netI 0.0725
_diffrn_reflns_limit_h_max 12
_diffrn_reflns_limit_h_min -14
_diffrn_reflns_limit_k_max 16
_diffrn_reflns_limit_k_min -16
_diffrn_reflns_limit_l_max 20
_diffrn_reflns_limit_l_min -20
_diffrn_reflns_number 13760
_diffrn_reflns_theta_full 23.00
_diffrn_reflns_theta_max 23.00
_diffrn_reflns_theta_min 1.75
_exptl_absorpt_coefficient_mu 0.557
_exptl_crystal_density_diffrn 1.463
_exptl_crystal_density_method 'not measured'
_exptl_crystal_F_000 1412
_refine_diff_density_max 0.777
_refine_diff_density_min -0.455
_refine_diff_density_rms 0.064
_refine_ls_extinction_method none
_refine_ls_goodness_of_fit_ref 0.994
_refine_ls_hydrogen_treatment mixed
_refine_ls_matrix_type full
_refine_ls_number_parameters 811
_refine_ls_number_reflns 8572
_refine_ls_number_restraints 0
_refine_ls_restrained_S_all 0.994
_refine_ls_R_factor_all 0.0877
_refine_ls_R_factor_gt 0.0548
_refine_ls_shift/su_max 0.022
_refine_ls_shift/su_mean 0.000
_refine_ls_structure_factor_coef Fsqd
_refine_ls_weighting_details 'calc w=1/[\s^2^(Fo^2^)+(0.1000P)^2^+0.0000P] where P=(Fo^2^+2Fc^2^)/3'
_refine_ls_weighting_scheme calc
_refine_ls_wR_factor_gt 0.1415
_refine_ls_wR_factor_ref 0.1565
_reflns_number_gt 6151
_reflns_number_total 8572
_reflns_threshold_expression >2sigma(I)
_cod_data_source_file ic000975k_3.cif
_cod_data_source_block 3
_cod_depositor_comments
;
The following automatic conversions were performed:

'_symmetry_cell_setting' value 'Triclinic' changed to 'triclinic'
according to the built-in table from CIF Core dictionary named
'cif_core.dic' version 2.4.1 from 2010-06-29.

Automatic conversion script
Id: cif_fix_values 1646 2011-03-28 12:23:43Z adriana 
;
_cod_database_code 4319462

loop_
_symmetry_equiv_pos_as_xyz
'x, y, z'
'-x, -y, -z'

loop_
_atom_site_label
_atom_site_type_symbol
_atom_site_fract_x
_atom_site_fract_y
_atom_site_fract_z
_atom_site_U_iso_or_equiv
_atom_site_adp_type
_atom_site_occupancy
_atom_site_symmetry_multiplicity
_atom_site_calc_flag
_atom_site_refinement_flags
_atom_site_disorder_assembly
_atom_site_disorder_group
Mn1 Mn 0.39190(5) 0.88113(5) 0.19174(4) 0.0285(2) Uani 1 1 d . . .
Mn2 Mn 0.59356(5) 0.63951(5) 0.26399(4) 0.0291(2) Uani 1 1 d . . .
O1 O 0.3197(3) 0.8247(2) 0.29617(18) 0.0434(8) Uani 1 1 d . . .
O2 O 0.4251(3) 0.6759(2) 0.33658(17) 0.0371(8) Uani 1 1 d . . .
O3 O 0.5124(3) 0.9179(2) 0.21308(18) 0.0397(8) Uani 1 1 d . . .
O4 O 0.6178(3) 0.7730(2) 0.2564(2) 0.0503(9) Uani 1 1 d . . .
N1 N 0.4451(3) 0.7120(3) 0.1318(2) 0.0312(9) Uani 1 1 d . . .
N2 N 0.6349(3) 0.6385(3) 0.1282(2) 0.0317(9) Uani 1 1 d . . .
N3 N 0.2454(3) 0.8992(3) 0.1436(2) 0.0314(9) Uani 1 1 d . . .
N4 N 0.2479(3) 1.0317(3) 0.2341(2) 0.0328(9) Uani 1 1 d . . .
N5 N 0.4660(3) 0.8969(3) 0.0633(2) 0.0326(9) Uani 1 1 d . . .
N6 N 0.7907(3) 0.5437(3) 0.2137(2) 0.0320(9) Uani 1 1 d . . .
N7 N 0.6080(3) 0.4834(3) 0.2425(2) 0.0316(9) Uani 1 1 d . . .
N8 N 0.6668(3) 0.6003(3) 0.3644(2) 0.0344(9) Uani 1 1 d . . .
C1 C 0.3641(4) 0.7226(3) 0.1019(3) 0.0335(11) Uani 1 1 d . . .
C2 C 0.3876(5) 0.6725(3) 0.0340(3) 0.0418(12) Uani 1 1 d . . .
H2A H 0.3267 0.6782 0.0167 0.050 Uiso 1 1 calc R . .
C3 C 0.4991(5) 0.6156(4) -0.0067(3) 0.0470(13) Uani 1 1 d . . .
H3A H 0.5167 0.5835 -0.0537 0.056 Uiso 1 1 calc R . .
C4 C 0.7063(5) 0.5518(4) -0.0169(3) 0.0526(14) Uani 1 1 d . . .
H4A H 0.7311 0.5214 -0.0660 0.063 Uiso 1 1 calc R . .
C5 C 0.7848(5) 0.5443(4) 0.0162(3) 0.0498(14) Uani 1 1 d . . .
H5A H 0.8648 0.5114 -0.0103 0.060 Uiso 1 1 calc R . .
C6 C 0.7453(4) 0.5864(4) 0.0908(3) 0.0382(12) Uani 1 1 d . . .
C7 C 0.5561(4) 0.6505(3) 0.0937(2) 0.0289(10) Uani 1 1 d . . .
C8 C 0.5878(4) 0.6048(3) 0.0214(3) 0.0378(12) Uani 1 1 d . . .
C9 C 0.2449(4) 0.7985(3) 0.1421(3) 0.0364(11) Uani 1 1 d . . .
H9A H 0.1918 0.8027 0.1146 0.044 Uiso 1 1 calc R . .
H9B H 0.2173 0.7764 0.1957 0.044 Uiso 1 1 calc R . .
C10 C 0.1335(4) 0.9691(4) 0.1952(3) 0.0405(12) Uani 1 1 d . . .
H10A H 0.1016 0.9298 0.2373 0.049 Uiso 1 1 calc R . .
H10B H 0.0789 1.0012 0.1653 0.049 Uiso 1 1 calc R . .
C11 C 0.1438(4) 1.0500(3) 0.2302(3) 0.0365(11) Uani 1 1 d . . .
C12 C 0.0480(5) 1.1390(4) 0.2605(3) 0.0564(16) Uani 1 1 d . . .
H12A H -0.0245 1.1522 0.2558 0.068 Uiso 1 1 calc R . .
C13 C 0.0604(5) 1.2074(4) 0.2975(3) 0.0614(17) Uani 1 1 d . . .
H13A H -0.0038 1.2681 0.3187 0.074 Uiso 1 1 calc R . .
C14 C 0.1658(5) 1.1873(4) 0.3034(3) 0.0515(14) Uani 1 1 d . . .
H14A H 0.1756 1.2333 0.3291 0.062 Uiso 1 1 calc R . .
C15 C 0.2566(4) 1.0995(4) 0.2715(3) 0.0397(12) Uani 1 1 d . . .
H15A H 0.3295 1.0857 0.2759 0.048 Uiso 1 1 calc R . .
C16 C 0.2699(4) 0.9429(4) 0.0653(3) 0.0379(12) Uani 1 1 d . . .
H16A H 0.2376 1.0174 0.0700 0.046 Uiso 1 1 calc R . .
H16B H 0.2312 0.9264 0.0354 0.046 Uiso 1 1 calc R . .
C17 C 0.3973(4) 0.9041(3) 0.0217(3) 0.0350(11) Uani 1 1 d . . .
C18 C 0.4424(5) 0.8796(4) -0.0557(3) 0.0454(13) Uani 1 1 d . . .
H18A H 0.3926 0.8861 -0.0839 0.054 Uiso 1 1 calc R . .
C19 C 0.5605(5) 0.8454(4) -0.0932(3) 0.0532(15) Uani 1 1 d . . .
H19A H 0.5927 0.8259 -0.1462 0.064 Uiso 1 1 calc R . .
C20 C 0.6285(5) 0.8409(4) -0.0510(3) 0.0457(13) Uani 1 1 d . . .
H20A H 0.7089 0.8204 -0.0751 0.055 Uiso 1 1 calc R . .
C21 C 0.5796(4) 0.8664(3) 0.0270(3) 0.0372(11) Uani 1 1 d . . .
H21A H 0.6279 0.8622 0.0557 0.045 Uiso 1 1 calc R . .
C22 C 0.8295(4) 0.5738(4) 0.1316(3) 0.0421(12) Uani 1 1 d . . .
H22A H 0.9058 0.5216 0.1045 0.051 Uiso 1 1 calc R . .
H22B H 0.8375 0.6382 0.1300 0.051 Uiso 1 1 calc R . .
C23 C 0.8120(4) 0.4348(3) 0.2187(3) 0.0353(11) Uani 1 1 d . . .
H23A H 0.8233 0.4088 0.2692 0.042 Uiso 1 1 calc R . .
H23B H 0.8843 0.3972 0.1777 0.042 Uiso 1 1 calc R . .
C24 C 0.7173(4) 0.4136(3) 0.2105(2) 0.0333(11) Uani 1 1 d . . .
C25 C 0.7395(4) 0.3260(4) 0.1766(3) 0.0390(12) Uani 1 1 d . . .
H25A H 0.8164 0.2786 0.1546 0.047 Uiso 1 1 calc R . .
C26 C 0.6479(5) 0.3076(4) 0.1750(3) 0.0446(13) Uani 1 1 d . . .
H26A H 0.6617 0.2479 0.1512 0.054 Uiso 1 1 calc R . .
C27 C 0.5368(4) 0.3765(4) 0.2082(3) 0.0426(12) Uani 1 1 d . . .
H27A H 0.4731 0.3644 0.2087 0.051 Uiso 1 1 calc R . .
C28 C 0.5205(4) 0.4640(4) 0.2409(3) 0.0365(11) Uani 1 1 d . . .
H28A H 0.4441 0.5121 0.2631 0.044 Uiso 1 1 calc R . .
C29 C 0.8488(4) 0.5638(4) 0.2612(3) 0.0394(12) Uani 1 1 d . . .
H29A H 0.8593 0.6270 0.2437 0.047 Uiso 1 1 calc R . .
H29B H 0.9259 0.5080 0.2537 0.047 Uiso 1 1 calc R . .
C30 C 0.7797(4) 0.5735(3) 0.3462(3) 0.0362(11) Uani 1 1 d . . .
C31 C 0.8330(5) 0.5602(4) 0.4020(3) 0.0505(14) Uani 1 1 d . . .
H31A H 0.9138 0.5391 0.3878 0.061 Uiso 1 1 calc R . .
C32 C 0.7652(5) 0.5785(4) 0.4787(3) 0.0534(15) Uani 1 1 d . . .
H32A H 0.7987 0.5718 0.5180 0.064 Uiso 1 1 calc R . .
C33 C 0.6491(5) 0.6064(4) 0.4976(3) 0.0513(14) Uani 1 1 d . . .
H33A H 0.6015 0.6187 0.5500 0.062 Uiso 1 1 calc R . .
C34 C 0.6022(4) 0.6164(4) 0.4396(3) 0.0437(13) Uani 1 1 d . . .
H34A H 0.5218 0.6352 0.4530 0.052 Uiso 1 1 calc R . .
C35 C 0.3340(4) 0.7538(3) 0.3431(2) 0.0319(11) Uani 1 1 d . . .
C36 C 0.2302(4) 0.7608(4) 0.4159(3) 0.0389(12) Uani 1 1 d . . .
C37 C 0.2681(4) 0.7542(4) 0.4865(3) 0.0388(12) Uani 1 1 d . . .
C38 C 0.2943(4) 0.6693(4) 0.5321(3) 0.0433(12) Uani 1 1 d . . .
H38A H 0.2844 0.6128 0.5212 0.052 Uiso 1 1 calc R . .
C39 C 0.3338(5) 0.6643(5) 0.5923(3) 0.0580(16) Uani 1 1 d . . .
H39A H 0.3489 0.6051 0.6228 0.070 Uiso 1 1 calc R . .
C40 C 0.3521(6) 0.7410(6) 0.6097(3) 0.075(2) Uani 1 1 d . . .
H40A H 0.3800 0.7360 0.6516 0.090 Uiso 1 1 calc R . .
C41 C 0.3296(7) 0.8261(6) 0.5657(4) 0.093(3) Uani 1 1 d . . .
H41A H 0.3418 0.8808 0.5775 0.111 Uiso 1 1 calc R . .
C42 C 0.2890(6) 0.8341(4) 0.5040(4) 0.0691(18) Uani 1 1 d . . .
H42A H 0.2752 0.8934 0.4735 0.083 Uiso 1 1 calc R . .
C43 C 0.1245(5) 0.8611(5) 0.4158(3) 0.077(2) Uani 1 1 d . . .
H43A H 0.1403 0.9186 0.4234 0.092 Uiso 1 1 calc R . .
H43B H 0.1119 0.8692 0.3649 0.092 Uiso 1 1 calc R . .
C44 C 0.0154(6) 0.8634(6) 0.4797(4) 0.105(3) Uani 1 1 d . . .
H44A H 0.0260 0.8600 0.5308 0.126 Uiso 1 1 calc R . .
H44B H -0.0502 0.9278 0.4774 0.126 Uiso 1 1 calc R . .
C45 C -0.0111(5) 0.7782(8) 0.4716(4) 0.115(4) Uani 1 1 d . . .
H45A H -0.0290 0.7855 0.4227 0.138 Uiso 1 1 calc R . .
H45B H -0.0803 0.7809 0.5147 0.138 Uiso 1 1 calc R . .
C46 C 0.0881(5) 0.6756(5) 0.4716(3) 0.0700(19) Uani 1 1 d . . .
H46A H 0.0695 0.6215 0.4608 0.084 Uiso 1 1 calc R . .
H46B H 0.0991 0.6634 0.5231 0.084 Uiso 1 1 calc R . .
C47 C 0.1998(4) 0.6733(4) 0.4094(3) 0.0489(14) Uani 1 1 d . . .
H47A H 0.2642 0.6087 0.4133 0.059 Uiso 1 1 calc R . .
H47B H 0.1916 0.6751 0.3576 0.059 Uiso 1 1 calc R . .
C48 C 0.5864(4) 0.8652(4) 0.2472(2) 0.0316(11) Uani 1 1 d . . .
C49 C 0.6400(4) 0.9213(3) 0.2756(3) 0.0326(11) Uani 1 1 d . . .
C50 C 0.5409(4) 1.0103(3) 0.3259(3) 0.0340(11) Uani 1 1 d . . .
C51 C 0.4705(5) 0.9912(4) 0.3960(3) 0.0537(14) Uani 1 1 d . . .
H51A H 0.4870 0.9234 0.4126 0.064 Uiso 1 1 calc R . .
C52 C 0.3771(6) 1.0689(5) 0.4419(4) 0.0726(19) Uani 1 1 d . . .
H52A H 0.3298 1.0537 0.4890 0.087 Uiso 1 1 calc R . .
C53 C 0.3523(5) 1.1669(5) 0.4203(4) 0.0692(19) Uani 1 1 d . . .
H53A H 0.2893 1.2199 0.4529 0.083 Uiso 1 1 calc R . .
C54 C 0.4173(5) 1.1884(4) 0.3528(4) 0.0578(16) Uani 1 1 d . . .
H54A H 0.3996 1.2568 0.3377 0.069 Uiso 1 1 calc R . .
C55 C 0.5112(4) 1.1108(4) 0.3043(3) 0.0420(12) Uani 1 1 d . . .
H55A H 0.5549 1.1273 0.2560 0.050 Uiso 1 1 calc R . .
C56 C 0.7179(5) 0.8488(4) 0.3222(3) 0.0530(15) Uani 1 1 d . . .
H56A H 0.6698 0.8291 0.3699 0.064 Uiso 1 1 calc R . .
H56B H 0.7729 0.7868 0.2911 0.064 Uiso 1 1 calc R . .
C57 C 0.7844(5) 0.8962(5) 0.3439(4) 0.0639(17) Uani 1 1 d . . .
H57A H 0.7296 0.9564 0.3770 0.077 Uiso 1 1 calc R . .
H57B H 0.8324 0.8473 0.3740 0.077 Uiso 1 1 calc R . .
C58 C 0.8607(5) 0.9268(6) 0.2728(4) 0.081(2) Uani 1 1 d . . .
H58A H 0.8992 0.9608 0.2890 0.098 Uiso 1 1 calc R . .
H58B H 0.9209 0.8655 0.2427 0.098 Uiso 1 1 calc R . .
C59 C 0.7927(5) 0.9967(5) 0.2225(4) 0.0692(18) Uani 1 1 d . . .
H59A H 0.8463 1.0084 0.1739 0.083 Uiso 1 1 calc R . .
H59B H 0.7422 1.0626 0.2494 0.083 Uiso 1 1 calc R . .
C60 C 0.7179(4) 0.9534(4) 0.2029(3) 0.0451(13) Uani 1 1 d . . .
H60A H 0.6688 1.0052 0.1748 0.054 Uiso 1 1 calc R . .
H60B H 0.7691 0.8941 0.1681 0.054 Uiso 1 1 calc R . .
S1 S 0.05683(11) 0.23172(10) 0.01932(8) 0.0457(4) Uani 1 1 d . . .
O5 O 0.0315(4) 0.1814(3) 0.0907(2) 0.0891(15) Uani 1 1 d . . .
O6 O 0.1718(3) 0.1890(4) -0.0297(3) 0.0811(14) Uani 1 1 d . . .
O7 O 0.0028(4) 0.3375(3) 0.0269(3) 0.0925(16) Uani 1 1 d . . .
C61 C -0.0175(5) 0.2009(8) -0.0294(5) 0.104(3) Uani 1 1 d . . .
F1 F 0.0202(5) 0.1070(5) -0.0449(3) 0.159(3) Uani 1 1 d . . .
F2 F -0.0010(4) 0.2444(5) -0.1027(3) 0.155(3) Uani 1 1 d . . .
F3 F -0.1302(4) 0.2389(6) 0.0048(3) 0.198(4) Uani 1 1 d . . .
S2 S -0.20464(12) 0.55950(10) -0.27526(9) 0.0512(4) Uani 1 1 d . . .
O8 O -0.1022(3) 0.5771(3) -0.3105(3) 0.0892(16) Uani 1 1 d . . .
O9 O -0.2568(4) 0.5474(3) -0.3273(2) 0.0727(13) Uani 1 1 d . . .
O10 O -0.2855(3) 0.6213(3) -0.2085(2) 0.0628(11) Uani 1 1 d . . .
C62 C -0.1537(5) 0.4372(4) -0.2354(3) 0.0504(14) Uani 1 1 d . . .
F4 F -0.1039(3) 0.4328(3) -0.1813(2) 0.0822(11) Uani 1 1 d . . .
F5 F -0.0713(3) 0.3653(2) -0.2878(2) 0.0731(10) Uani 1 1 d . . .
F6 F -0.2373(3) 0.4057(3) -0.1997(3) 0.0994(14) Uani 1 1 d . . .

loop_
_atom_site_aniso_label
_atom_site_aniso_U_11
_atom_site_aniso_U_22
_atom_site_aniso_U_33
_atom_site_aniso_U_23
_atom_site_aniso_U_13
_atom_site_aniso_U_12
Mn1 0.0278(4) 0.0315(4) 0.0250(4) 0.0021(3) -0.0118(3) -0.0090(3)
Mn2 0.0244(4) 0.0280(4) 0.0286(4) -0.0009(3) -0.0086(3) -0.0044(3)
O1 0.046(2) 0.041(2) 0.0270(18) 0.0093(16) -0.0052(15) -0.0100(16)
O2 0.0289(18) 0.0340(18) 0.0296(18) 0.0017(14) -0.0038(14) -0.0003(15)
O3 0.0405(19) 0.0440(19) 0.044(2) -0.0029(16) -0.0230(17) -0.0171(16)
O4 0.053(2) 0.031(2) 0.069(3) -0.0006(18) -0.0228(19) -0.0162(17)
N1 0.041(2) 0.028(2) 0.028(2) 0.0041(17) -0.0171(18) -0.0130(18)
N2 0.032(2) 0.030(2) 0.025(2) -0.0002(17) -0.0065(17) -0.0074(17)
N3 0.032(2) 0.033(2) 0.031(2) 0.0027(17) -0.0151(17) -0.0110(17)
N4 0.034(2) 0.032(2) 0.031(2) 0.0046(17) -0.0114(17) -0.0118(18)
N5 0.039(2) 0.028(2) 0.032(2) 0.0052(17) -0.0148(19) -0.0134(18)
N6 0.025(2) 0.035(2) 0.031(2) -0.0007(17) -0.0086(17) -0.0079(17)
N7 0.029(2) 0.032(2) 0.028(2) 0.0009(17) -0.0072(17) -0.0082(18)
N8 0.034(2) 0.032(2) 0.034(2) 0.0013(18) -0.0179(19) -0.0056(18)
C1 0.045(3) 0.027(2) 0.041(3) 0.010(2) -0.022(2) -0.022(2)
C2 0.059(4) 0.034(3) 0.045(3) 0.006(2) -0.033(3) -0.020(3)
C3 0.072(4) 0.038(3) 0.036(3) -0.004(2) -0.027(3) -0.018(3)
C4 0.064(4) 0.051(3) 0.028(3) -0.006(2) -0.008(3) -0.013(3)
C5 0.042(3) 0.055(3) 0.033(3) -0.001(3) -0.003(2) -0.008(3)
C6 0.037(3) 0.040(3) 0.029(3) 0.009(2) -0.008(2) -0.012(2)
C7 0.037(3) 0.022(2) 0.029(3) 0.006(2) -0.015(2) -0.011(2)
C8 0.058(3) 0.026(2) 0.027(3) 0.005(2) -0.015(2) -0.015(2)
C9 0.036(3) 0.040(3) 0.045(3) 0.006(2) -0.022(2) -0.021(2)
C10 0.028(3) 0.045(3) 0.047(3) 0.001(2) -0.014(2) -0.011(2)
C11 0.037(3) 0.036(3) 0.028(3) 0.009(2) -0.011(2) -0.008(2)
C12 0.037(3) 0.060(4) 0.053(4) -0.004(3) -0.021(3) 0.004(3)
C13 0.065(4) 0.046(3) 0.052(4) -0.011(3) -0.022(3) 0.003(3)
C14 0.061(4) 0.037(3) 0.049(3) -0.009(3) -0.019(3) -0.009(3)
C15 0.041(3) 0.041(3) 0.036(3) 0.001(2) -0.009(2) -0.018(2)
C16 0.043(3) 0.036(3) 0.036(3) 0.008(2) -0.024(2) -0.011(2)
C17 0.047(3) 0.032(3) 0.035(3) 0.014(2) -0.022(2) -0.022(2)
C18 0.068(4) 0.052(3) 0.028(3) 0.010(2) -0.022(3) -0.033(3)
C19 0.072(4) 0.063(4) 0.026(3) 0.000(3) -0.003(3) -0.039(3)
C20 0.046(3) 0.046(3) 0.041(3) 0.005(2) -0.003(3) -0.025(3)
C21 0.040(3) 0.036(3) 0.039(3) 0.004(2) -0.011(2) -0.021(2)
C22 0.028(3) 0.051(3) 0.039(3) 0.005(2) -0.005(2) -0.015(2)
C23 0.028(3) 0.033(3) 0.036(3) -0.001(2) -0.011(2) -0.003(2)
C24 0.034(3) 0.030(3) 0.023(2) 0.000(2) -0.005(2) -0.005(2)
C25 0.037(3) 0.035(3) 0.032(3) -0.005(2) -0.007(2) -0.005(2)
C26 0.058(4) 0.041(3) 0.033(3) -0.006(2) -0.008(2) -0.021(3)
C27 0.044(3) 0.051(3) 0.042(3) 0.006(3) -0.017(2) -0.026(3)
C28 0.033(3) 0.040(3) 0.033(3) 0.003(2) -0.008(2) -0.013(2)
C29 0.030(3) 0.043(3) 0.042(3) -0.001(2) -0.015(2) -0.009(2)
C30 0.038(3) 0.026(3) 0.043(3) 0.001(2) -0.020(2) -0.007(2)
C31 0.048(3) 0.051(3) 0.053(4) -0.004(3) -0.026(3) -0.012(3)
C32 0.064(4) 0.047(3) 0.057(4) -0.007(3) -0.039(3) -0.012(3)
C33 0.065(4) 0.051(3) 0.037(3) -0.009(3) -0.021(3) -0.017(3)
C34 0.042(3) 0.045(3) 0.035(3) -0.004(2) -0.012(2) -0.008(2)
C35 0.034(3) 0.036(3) 0.021(2) -0.005(2) -0.003(2) -0.014(2)
C36 0.029(3) 0.041(3) 0.027(3) 0.004(2) -0.004(2) -0.001(2)
C37 0.043(3) 0.041(3) 0.022(3) 0.000(2) -0.001(2) -0.014(2)
C38 0.053(3) 0.049(3) 0.037(3) 0.011(2) -0.018(2) -0.029(3)
C39 0.069(4) 0.089(5) 0.033(3) 0.019(3) -0.018(3) -0.052(4)
C40 0.107(6) 0.110(6) 0.022(3) -0.004(3) -0.014(3) -0.062(5)
C41 0.146(7) 0.089(6) 0.069(5) -0.036(5) -0.024(5) -0.068(5)
C42 0.104(5) 0.041(3) 0.053(4) -0.013(3) -0.011(4) -0.028(3)
C43 0.045(3) 0.075(4) 0.044(3) 0.014(3) 0.000(3) 0.021(3)
C44 0.045(4) 0.109(6) 0.062(5) 0.015(5) 0.011(3) 0.033(4)
C45 0.027(4) 0.209(11) 0.057(5) 0.032(6) -0.007(3) -0.016(5)
C46 0.048(4) 0.124(6) 0.050(4) 0.015(4) -0.020(3) -0.047(4)
C47 0.035(3) 0.079(4) 0.033(3) 0.001(3) -0.012(2) -0.023(3)
C48 0.029(3) 0.040(3) 0.024(2) -0.002(2) -0.006(2) -0.013(2)
C49 0.028(2) 0.038(3) 0.030(3) -0.007(2) -0.013(2) -0.008(2)
C50 0.038(3) 0.038(3) 0.033(3) -0.001(2) -0.016(2) -0.018(2)
C51 0.057(4) 0.051(3) 0.035(3) -0.003(3) -0.002(3) -0.015(3)
C52 0.079(5) 0.081(5) 0.044(4) -0.019(3) 0.013(3) -0.039(4)
C53 0.046(4) 0.071(5) 0.079(5) -0.042(4) 0.000(3) -0.017(3)
C54 0.050(4) 0.034(3) 0.099(5) -0.013(3) -0.032(4) -0.015(3)
C55 0.043(3) 0.039(3) 0.051(3) 0.003(2) -0.017(3) -0.022(3)
C56 0.051(3) 0.051(3) 0.051(3) 0.001(3) -0.032(3) -0.003(3)
C57 0.052(4) 0.079(4) 0.063(4) -0.015(3) -0.033(3) -0.013(3)
C58 0.040(4) 0.118(6) 0.088(5) -0.048(5) -0.015(4) -0.023(4)
C59 0.054(4) 0.095(5) 0.062(4) -0.029(4) 0.009(3) -0.046(4)
C60 0.046(3) 0.054(3) 0.038(3) -0.008(2) -0.005(2) -0.025(3)
S1 0.0354(7) 0.0497(8) 0.0412(8) -0.0038(6) -0.0114(6) -0.0069(6)
O5 0.102(4) 0.087(3) 0.037(2) 0.020(2) -0.023(2) -0.007(3)
O6 0.033(2) 0.125(4) 0.075(3) -0.040(3) -0.001(2) -0.023(2)
O7 0.104(4) 0.045(3) 0.086(4) -0.013(2) -0.004(3) -0.009(3)
C61 0.033(4) 0.181(9) 0.076(6) -0.073(6) -0.001(3) -0.014(4)
F1 0.159(5) 0.224(7) 0.128(5) -0.096(5) 0.029(4) -0.138(5)
F2 0.112(4) 0.235(7) 0.055(3) -0.024(3) -0.040(3) 0.004(4)
F3 0.052(3) 0.415(10) 0.117(4) -0.148(5) 0.001(3) -0.064(4)
S2 0.0449(8) 0.0430(8) 0.0549(9) 0.0011(7) -0.0096(7) -0.0131(6)
O8 0.048(3) 0.054(3) 0.135(4) 0.012(3) 0.004(3) -0.021(2)
O9 0.073(3) 0.076(3) 0.049(2) -0.009(2) -0.030(2) -0.001(2)
O10 0.050(2) 0.061(2) 0.064(3) -0.024(2) -0.014(2) -0.0068(19)
C62 0.050(3) 0.051(3) 0.058(4) 0.003(3) -0.015(3) -0.029(3)
F4 0.069(2) 0.095(3) 0.066(2) 0.007(2) -0.028(2) -0.015(2)
F5 0.077(2) 0.050(2) 0.077(2) -0.0080(18) -0.023(2) -0.0115(18)
F6 0.089(3) 0.087(3) 0.130(4) 0.039(3) -0.026(3) -0.060(2)

loop_
_atom_type_symbol
_atom_type_description
_atom_type_scat_dispersion_real
_atom_type_scat_dispersion_imag
_atom_type_scat_source
C C 0.0033 0.0016 'International Tables Vol C Tables 4.2.6.8 and 6.1.1.4'
H H 0.0000 0.0000 'International Tables Vol C Tables 4.2.6.8 and 6.1.1.4'
N N 0.0061 0.0033 'International Tables Vol C Tables 4.2.6.8 and 6.1.1.4'
O O 0.0106 0.0060 'International Tables Vol C Tables 4.2.6.8 and 6.1.1.4'
F F 0.0171 0.0103 'International Tables Vol C Tables 4.2.6.8 and 6.1.1.4'
S S 0.1246 0.1234 'International Tables Vol C Tables 4.2.6.8 and 6.1.1.4'
Mn Mn 0.3368 0.7283 'International Tables Vol C Tables 4.2.6.8 and 6.1.1.4'

loop_
_geom_angle_atom_site_label_1
_geom_angle_atom_site_label_2
_geom_angle_atom_site_label_3
_geom_angle
_geom_angle_site_symmetry_1
_geom_angle_site_symmetry_3
_geom_angle_publ_flag
O1 Mn1 O3 104.15(13) . . ?
O1 Mn1 N4 86.21(13) . . ?
O3 Mn1 N4 93.09(13) . . ?
O1 Mn1 N5 159.87(13) . . ?
O3 Mn1 N5 91.35(13) . . ?
N4 Mn1 N5 106.00(13) . . ?
O1 Mn1 N3 92.56(13) . . ?
O3 Mn1 N3 157.94(13) . . ?
N4 Mn1 N3 73.47(13) . . ?
N5 Mn1 N3 76.22(13) . . ?
O1 Mn1 N1 86.55(13) . . ?
O3 Mn1 N1 122.71(12) . . ?
N4 Mn1 N1 144.16(13) . . ?
N5 Mn1 N1 74.15(12) . . ?
N3 Mn1 N1 71.85(12) . . ?
O2 Mn2 O4 104.91(13) . . ?
O2 Mn2 N8 93.32(13) . . ?
O4 Mn2 N8 85.61(14) . . ?
O2 Mn2 N7 89.59(13) . . ?
O4 Mn2 N7 164.61(14) . . ?
N8 Mn2 N7 98.89(13) . . ?
O2 Mn2 N6 157.52(13) . . ?
O4 Mn2 N6 91.73(14) . . ?
N8 Mn2 N6 72.65(13) . . ?
N7 Mn2 N6 75.78(13) . . ?
O2 Mn2 N2 119.95(12) . . ?
O4 Mn2 N2 90.11(14) . . ?
N8 Mn2 N2 146.35(13) . . ?
N7 Mn2 N2 77.96(13) . . ?
N6 Mn2 N2 74.14(12) . . ?
C35 O1 Mn1 146.6(3) . . ?
C35 O2 Mn2 132.1(3) . . ?
C48 O3 Mn1 128.2(3) . . ?
C48 O4 Mn2 152.0(3) . . ?
C1 N1 C7 117.9(4) . . ?
C1 N1 Mn1 108.6(3) . . ?
C7 N1 Mn1 122.0(3) . . ?
C6 N2 C7 118.5(4) . . ?
C6 N2 Mn2 113.1(3) . . ?
C7 N2 Mn2 123.2(3) . . ?
C16 N3 C9 112.2(4) . . ?
C16 N3 C10 110.1(3) . . ?
C9 N3 C10 110.1(4) . . ?
C16 N3 Mn1 107.1(3) . . ?
C9 N3 Mn1 108.5(2) . . ?
C10 N3 Mn1 108.8(3) . . ?
C11 N4 C15 118.1(4) . . ?
C11 N4 Mn1 118.0(3) . . ?
C15 N4 Mn1 123.4(3) . . ?
C21 N5 C17 118.6(4) . . ?
C21 N5 Mn1 122.8(3) . . ?
C17 N5 Mn1 114.7(3) . . ?
C29 N6 C23 109.6(3) . . ?
C29 N6 C22 111.6(4) . . ?
C23 N6 C22 110.8(4) . . ?
C29 N6 Mn2 108.4(3) . . ?
C23 N6 Mn2 108.6(3) . . ?
C22 N6 Mn2 107.9(3) . . ?
C28 N7 C24 118.0(4) . . ?
C28 N7 Mn2 124.7(3) . . ?
C24 N7 Mn2 115.2(3) . . ?
C30 N8 C34 118.5(4) . . ?
C30 N8 Mn2 116.5(3) . . ?
C34 N8 Mn2 124.2(3) . . ?
N1 C1 C2 123.2(4) . . ?
N1 C1 C9 115.6(4) . . ?
C2 C1 C9 121.0(4) . . ?
C3 C2 C1 119.0(4) . . ?
C2 C3 C8 119.7(4) . . ?
C5 C4 C8 120.1(5) . . ?
C4 C5 C6 118.7(5) . . ?
N2 C6 C5 123.0(4) . . ?
N2 C6 C22 116.7(4) . . ?
C5 C6 C22 120.3(4) . . ?
N2 C7 N1 115.7(4) . . ?
N2 C7 C8 122.1(4) . . ?
N1 C7 C8 122.2(4) . . ?
C3 C8 C4 124.9(4) . . ?
C3 C8 C7 117.7(5) . . ?
C4 C8 C7 117.4(4) . . ?
N3 C9 C1 110.3(4) . . ?
N3 C10 C11 112.8(4) . . ?
N4 C11 C12 121.3(5) . . ?
N4 C11 C10 117.3(4) . . ?
C12 C11 C10 121.3(4) . . ?
C13 C12 C11 118.9(5) . . ?
C14 C13 C12 119.7(5) . . ?
C13 C14 C15 118.5(5) . . ?
N4 C15 C14 123.4(5) . . ?
N3 C16 C17 112.6(3) . . ?
N5 C17 C18 121.1(4) . . ?
N5 C17 C16 115.9(4) . . ?
C18 C17 C16 123.0(4) . . ?
C17 C18 C19 120.6(5) . . ?
C20 C19 C18 117.7(5) . . ?
C19 C20 C21 119.9(5) . . ?
N5 C21 C20 122.1(5) . . ?
N6 C22 C6 111.1(4) . . ?
N6 C23 C24 114.4(3) . . ?
N7 C24 C25 122.1(4) . . ?
N7 C24 C23 116.1(4) . . ?
C25 C24 C23 121.6(4) . . ?
C24 C25 C26 119.0(4) . . ?
C27 C26 C25 119.7(5) . . ?
C26 C27 C28 118.3(5) . . ?
N7 C28 C27 122.9(4) . . ?
N6 C29 C30 111.3(4) . . ?
N8 C30 C31 122.3(5) . . ?
N8 C30 C29 117.5(4) . . ?
C31 C30 C29 120.1(4) . . ?
C32 C31 C30 118.4(5) . . ?
C33 C32 C31 119.4(5) . . ?
C32 C33 C34 119.3(5) . . ?
N8 C34 C33 122.1(5) . . ?
O1 C35 O2 125.7(4) . . ?
O1 C35 C36 117.9(4) . . ?
O2 C35 C36 116.4(4) . . ?
C37 C36 C47 113.6(4) . . ?
C37 C36 C43 111.5(4) . . ?
C47 C36 C43 107.9(5) . . ?
C37 C36 C35 107.1(4) . . ?
C47 C36 C35 106.4(4) . . ?
C43 C36 C35 110.2(4) . . ?
C38 C37 C42 116.0(5) . . ?
C38 C37 C36 123.7(4) . . ?
C42 C37 C36 120.0(5) . . ?
C39 C38 C37 122.0(5) . . ?
C40 C39 C38 121.9(6) . . ?
C39 C40 C41 118.6(6) . . ?
C40 C41 C42 121.2(6) . . ?
C41 C42 C37 120.2(6) . . ?
C44 C43 C36 111.6(5) . . ?
C45 C44 C43 111.5(7) . . ?
C44 C45 C46 112.6(6) . . ?
C45 C46 C47 110.0(6) . . ?
C36 C47 C46 114.0(5) . . ?
O4 C48 O3 123.4(4) . . ?
O4 C48 C49 119.8(4) . . ?
O3 C48 C49 116.8(4) . . ?
C50 C49 C48 107.3(3) . . ?
C50 C49 C56 111.1(4) . . ?
C48 C49 C56 109.8(4) . . ?
C50 C49 C60 113.8(4) . . ?
C48 C49 C60 107.4(4) . . ?
C56 C49 C60 107.5(4) . . ?
C55 C50 C51 116.6(5) . . ?
C55 C50 C49 124.0(4) . . ?
C51 C50 C49 119.3(4) . . ?
C52 C51 C50 121.4(5) . . ?
C53 C52 C51 120.7(6) . . ?
C54 C53 C52 119.7(6) . . ?
C53 C54 C55 120.8(5) . . ?
C50 C55 C54 120.8(5) . . ?
C57 C56 C49 112.3(5) . . ?
C58 C57 C56 111.4(5) . . ?
C59 C58 C57 111.5(5) . . ?
C58 C59 C60 112.2(6) . . ?
C49 C60 C59 113.2(4) . . ?
O7 S1 O6 117.3(3) . . ?
O7 S1 O5 113.0(3) . . ?
O6 S1 O5 115.8(3) . . ?
O7 S1 C61 104.9(4) . . ?
O6 S1 C61 102.5(3) . . ?
O5 S1 C61 100.3(4) . . ?
F1 C61 F3 110.2(9) . . ?
F1 C61 F2 102.7(6) . . ?
F3 C61 F2 105.6(7) . . ?
F1 C61 S1 115.8(6) . . ?
F3 C61 S1 113.1(5) . . ?
F2 C61 S1 108.3(7) . . ?
O9 S2 O8 116.0(3) . . ?
O9 S2 O10 114.0(2) . . ?
O8 S2 O10 115.2(3) . . ?
O9 S2 C62 102.8(3) . . ?
O8 S2 C62 103.4(3) . . ?
O10 S2 C62 102.9(3) . . ?
F6 C62 F5 107.2(4) . . ?
F6 C62 F4 105.5(5) . . ?
F5 C62 F4 104.2(4) . . ?
F6 C62 S2 112.9(4) . . ?
F5 C62 S2 113.8(4) . . ?
F4 C62 S2 112.5(4) . . ?

loop_
_geom_bond_atom_site_label_1
_geom_bond_atom_site_label_2
_geom_bond_distance
_geom_bond_site_symmetry_2
_geom_bond_publ_flag
Mn1 O1 2.075(3) . ?
Mn1 O3 2.089(3) . ?
Mn1 N4 2.243(4) . ?
Mn1 N5 2.252(4) . ?
Mn1 N3 2.342(3) . ?
Mn1 N1 2.560(4) . ?
Mn2 O2 2.088(3) . ?
Mn2 O4 2.097(3) . ?
Mn2 N8 2.280(4) . ?
Mn2 N7 2.288(4) . ?
Mn2 N6 2.330(3) . ?
Mn2 N2 2.367(4) . ?
O1 C35 1.247(5) . ?
O2 C35 1.254(5) . ?
O3 C48 1.276(5) . ?
O4 C48 1.236(5) . ?
N1 C1 1.333(5) . ?
N1 C7 1.365(5) . ?
N2 C6 1.327(6) . ?
N2 C7 1.357(5) . ?
N3 C16 1.480(6) . ?
N3 C9 1.483(6) . ?
N3 C10 1.486(6) . ?
N4 C11 1.345(6) . ?
N4 C15 1.348(6) . ?
N5 C21 1.345(6) . ?
N5 C17 1.357(6) . ?
N6 C29 1.487(6) . ?
N6 C23 1.490(6) . ?
N6 C22 1.491(6) . ?
N7 C28 1.344(6) . ?
N7 C24 1.364(5) . ?
N8 C30 1.334(6) . ?
N8 C34 1.350(6) . ?
C1 C2 1.408(6) . ?
C1 C9 1.505(6) . ?
C2 C3 1.365(7) . ?
C3 C8 1.406(7) . ?
C4 C5 1.356(7) . ?
C4 C8 1.411(7) . ?
C5 C6 1.415(7) . ?
C6 C22 1.506(6) . ?
C7 C8 1.418(6) . ?
C10 C11 1.500(7) . ?
C11 C12 1.398(7) . ?
C12 C13 1.381(8) . ?
C13 C14 1.370(8) . ?
C14 C15 1.370(7) . ?
C16 C17 1.513(7) . ?
C17 C18 1.375(7) . ?
C18 C19 1.395(7) . ?
C19 C20 1.371(7) . ?
C20 C21 1.387(7) . ?
C23 C24 1.503(6) . ?
C24 C25 1.374(6) . ?
C25 C26 1.389(7) . ?
C26 C27 1.378(7) . ?
C27 C28 1.390(7) . ?
C29 C30 1.514(7) . ?
C30 C31 1.394(7) . ?
C31 C32 1.385(8) . ?
C32 C33 1.371(8) . ?
C33 C34 1.379(7) . ?
C35 C36 1.554(6) . ?
C36 C37 1.529(6) . ?
C36 C47 1.536(7) . ?
C36 C43 1.553(7) . ?
C37 C38 1.382(7) . ?
C37 C42 1.416(7) . ?
C38 C39 1.368(7) . ?
C39 C40 1.348(8) . ?
C40 C41 1.365(10) . ?
C41 C42 1.392(9) . ?
C43 C44 1.536(9) . ?
C44 C45 1.476(12) . ?
C45 C46 1.528(10) . ?
C46 C47 1.546(7) . ?
C48 C49 1.538(6) . ?
C49 C50 1.532(6) . ?
C49 C56 1.543(6) . ?
C49 C60 1.553(7) . ?
C50 C55 1.389(6) . ?
C50 C51 1.393(7) . ?
C51 C52 1.384(8) . ?
C52 C53 1.361(9) . ?
C53 C54 1.342(9) . ?
C54 C55 1.405(7) . ?
C56 C57 1.521(8) . ?
C57 C58 1.514(9) . ?
C58 C59 1.505(9) . ?
C59 C60 1.557(7) . ?
S1 O7 1.405(4) . ?
S1 O6 1.414(4) . ?
S1 O5 1.424(4) . ?
S1 C61 1.771(7) . ?
C61 F1 1.280(11) . ?
C61 F3 1.324(7) . ?
C61 F2 1.399(11) . ?
S2 O9 1.436(4) . ?
S2 O8 1.437(4) . ?
S2 O10 1.438(4) . ?
S2 C62 1.774(6) . ?
C62 F6 1.336(6) . ?
C62 F5 1.351(6) . ?
C62 F4 1.362(6) . ?
